data_7246995
loop_
_publ_author_name
'Bhattacharyya, Arghyadeep'
'Bhakta, Viki'
'Guchhait, Nikhil'

_publ_section_title
;
 Structural isomerism induces pH dependent AIE-coupled ESIPT: an in-depth
 spectroscopic exploration with application in amine vapor sensing.
;
_journal_issue 26
_journal_name_full 'Physical chemistry chemical physics : PCCP'
_journal_page_first 17482
_journal_page_last 17495
_journal_paper_doi 10.1039/d3cp01703f
_journal_volume 25
_journal_year 2023
_chemical_formula_sum 'C15 H11 N O3 S'
_chemical_formula_weight 285.31
_chemical_melting_point 463
_chemical_name_common 3BTHMB
_chemical_name_systematic 3BTHMB
_space_group_crystal_system orthorhombic
_space_group_IT_number 29
_space_group_name_Hall 'P 2c -2ac'
_space_group_name_H-M_alt 'P c a 21'
_atom_sites_solution_hydrogens mixed
_audit_creation_method SHELXL-2016/6
_audit_update_record
;
2023-03-22 deposited with the CCDC.	2023-06-01 downloaded from the CCDC.
;
_cell_angle_alpha 90
_cell_angle_beta 90
_cell_angle_gamma 90
_cell_formula_units_Z 4
_cell_length_a 27.449(6)
_cell_length_b 5.9185(12)
_cell_length_c 7.8408(17)
_cell_measurement_reflns_used 9414
_cell_measurement_temperature 296(2)
_cell_measurement_theta_max 33.2
_cell_measurement_theta_min 3.4
_cell_volume 1273.8(5)
_computing_cell_refinement 'Bruker SAINT'
_computing_data_collection 'Bruker APEX2'
_computing_data_reduction 'Bruker SAINT'
_computing_molecular_graphics 'Bruker SHELXTL'
_computing_publication_material 'Bruker SHELXTL'
_computing_structure_refinement 'SHELXL-2016/6 (Sheldrick, 2016)'
_computing_structure_solution 'SHELXT 2014/5 (Sheldrick, 2014)'
_diffrn_ambient_temperature 296(2)
_diffrn_measured_fraction_theta_full 0.998
_diffrn_measured_fraction_theta_max 0.973
_diffrn_measurement_device_type 'Bruker APEX-II CCD'
_diffrn_measurement_method '\f and \w scans'
_diffrn_radiation_type MoK\a
_diffrn_radiation_wavelength 0.71073
_diffrn_reflns_av_R_equivalents 0.0300
_diffrn_reflns_av_unetI/netI 0.0228
_diffrn_reflns_Laue_measured_fraction_full 0.998
_diffrn_reflns_Laue_measured_fraction_max 0.973
_diffrn_reflns_limit_h_max 42
_diffrn_reflns_limit_h_min -42
_diffrn_reflns_limit_k_max 9
_diffrn_reflns_limit_k_min -9
_diffrn_reflns_limit_l_max 12
_diffrn_reflns_limit_l_min -12
_diffrn_reflns_number 26134
_diffrn_reflns_point_group_measured_fraction_full 0.997
_diffrn_reflns_point_group_measured_fraction_max 0.954
_diffrn_reflns_theta_full 25.242
_diffrn_reflns_theta_max 33.885
_diffrn_reflns_theta_min 3.442
_exptl_absorpt_coefficient_mu 0.260
_exptl_absorpt_correction_type none
_exptl_crystal_colour Yellow
_exptl_crystal_density_diffrn 1.482
_exptl_crystal_description rhombic
_exptl_crystal_F_000 588
_exptl_crystal_size_max 0.6
_exptl_crystal_size_mid 0.3
_exptl_crystal_size_min 0.1
_refine_diff_density_max 0.306
_refine_diff_density_min -0.285
_refine_diff_density_rms 0.062
_refine_ls_abs_structure_details
;
 Flack x determined using 1962 quotients [(I+)-(I-)]/[(I+)+(I-)]
 (Parsons, Flack and Wagner, Acta Cryst. B69 (2013) 249-259).
;
_refine_ls_abs_structure_Flack 0.023(14)
_refine_ls_extinction_coef 0.018(2)
_refine_ls_extinction_expression Fc^*^=kFc[1+0.001xFc^2^\l^3^/sin(2\q)]^-1/4^
_refine_ls_extinction_method 'SHELXL-2016/6 (Sheldrick 2016)'
_refine_ls_goodness_of_fit_ref 1.006
_refine_ls_hydrogen_treatment mixed
_refine_ls_matrix_type full
_refine_ls_number_parameters 187
_refine_ls_number_reflns 4928
_refine_ls_number_restraints 1
_refine_ls_restrained_S_all 1.005
_refine_ls_R_factor_all 0.0405
_refine_ls_R_factor_gt 0.0368
_refine_ls_shift/su_max 0.021
_refine_ls_shift/su_mean 0.003
_refine_ls_structure_factor_coef Fsqd
_refine_ls_weighting_details 'w=1/[\s^2^(Fo^2^)+(0.0499P)^2^+0.2226P] where P=(Fo^2^+2Fc^2^)/3'
_refine_ls_weighting_scheme calc
_refine_ls_wR_factor_gt 0.0882
_refine_ls_wR_factor_ref 0.0908
_reflns_Friedel_coverage 0.848
_reflns_Friedel_fraction_full 0.995
_reflns_Friedel_fraction_max 0.934
_reflns_number_gt 4581
_reflns_number_total 4928
_reflns_threshold_expression 'I > 2\s(I)'
_cod_data_source_file d3cp01703f2.cif
_cod_data_source_block 3BTHMB
_cod_database_code 7246995
_shelx_shelxl_version_number 2016/6
_shelx_space_group_comment
;
The symmetry employed for this shelxl refinement is uniquely defined
by the following loop, which should always be used as a source of
symmetry information in preference to the above space-group names.
They are only intended as comments.
;

loop_
_space_group_symop_operation_xyz
'x, y, z'
'-x, -y, z+1/2'
'-x+1/2, y, z+1/2'
'x+1/2, -y, z'

loop_
_atom_site_label
_atom_site_type_symbol
_atom_site_fract_x
_atom_site_fract_y
_atom_site_fract_z
_atom_site_U_iso_or_equiv
_atom_site_adp_type
_atom_site_occupancy
_atom_site_site_symmetry_order
_atom_site_calc_flag
_atom_site_refinement_flags_posn
_atom_site_refinement_flags_adp
_atom_site_refinement_flags_occupancy
_atom_site_disorder_assembly
_atom_site_disorder_group
S1 S 0.75867(2) 1.02859(7) 0.61945(7) 0.03463(11) Uani 1 1 d . . . . .
O2 O 0.58511(5) 0.3939(2) 0.3528(2) 0.0420(3) Uani 1 1 d . . . . .
O1 O 0.52325(6) 1.1066(3) 0.6844(3) 0.0596(5) Uani 1 1 d . . . . .
O3 O 0.67933(5) 0.4203(2) 0.3776(2) 0.0394(3) Uani 1 1 d . . . . .
N1 N 0.75761(5) 0.6378(3) 0.4711(2) 0.0312(3) Uani 1 1 d . . . . .
C11 C 0.89214(7) 0.6418(4) 0.4729(3) 0.0456(5) Uani 1 1 d . . . . .
H10 H 0.918831 0.555524 0.439749 0.055 Uiso 1 1 calc R U . . .
C10 C 0.84574(7) 0.5615(4) 0.4414(3) 0.0398(4) Uani 1 1 d . . . . .
H9 H 0.840968 0.422958 0.388033 0.048 Uiso 1 1 calc R U . . .
C15 C 0.80622(6) 0.6940(3) 0.4919(2) 0.0312(3) Uani 1 1 d . . . . .
C9 C 0.72893(6) 0.7945(3) 0.5326(2) 0.0291(3) Uani 1 1 d . . . . .
C4 C 0.67598(6) 0.7781(3) 0.5261(2) 0.0284(3) Uani 1 1 d . . . . .
C5 C 0.65392(6) 0.5903(3) 0.4469(2) 0.0294(3) Uani 1 1 d . . . . .
C6 C 0.60228(6) 0.5782(3) 0.4362(2) 0.0317(3) Uani 1 1 d . . . . .
C8 C 0.53412(7) 0.3877(4) 0.3162(4) 0.0505(5) Uani 1 1 d . . . . .
H6 H 0.516116 0.381045 0.421054 0.076 Uiso 1 1 calc R U . . .
H5 H 0.526909 0.256610 0.248644 0.076 Uiso 1 1 calc R U . . .
H7 H 0.525082 0.521244 0.254349 0.076 Uiso 1 1 calc R U . . .
C12 C 0.89991(7) 0.8483(4) 0.5529(3) 0.0446(4) Uani 1 1 d . . . . .
H11 H 0.931648 0.896986 0.572234 0.053 Uiso 1 1 calc R U . . .
C13 C 0.86121(6) 0.9837(3) 0.6046(3) 0.0397(4) Uani 1 1 d . . . . .
H12 H 0.866395 1.121383 0.658751 0.048 Uiso 1 1 calc R U . . .
C14 C 0.81411(6) 0.9038(3) 0.5717(2) 0.0319(3) Uani 1 1 d . . . . .
C3 C 0.64642(6) 0.9465(3) 0.5974(2) 0.0332(3) Uani 1 1 d . . . . .
H2 H 0.660682 1.070784 0.650070 0.040 Uiso 1 1 calc R U . . .
C2 C 0.59628(6) 0.9294(3) 0.5902(2) 0.0340(3) Uani 1 1 d . . . . .
C1 C 0.56709(8) 1.1048(4) 0.6734(3) 0.0442(4) Uani 1 1 d . . . . .
H1 H 0.583817 1.225296 0.721969 0.053 Uiso 1 1 calc R U . . .
C7 C 0.57408(6) 0.7458(3) 0.5082(3) 0.0347(3) Uani 1 1 d . . . . .
H3 H 0.540294 0.736997 0.502417 0.042 Uiso 1 1 calc R U . . .
H8 H 0.7093(12) 0.451(5) 0.387(5) 0.056(8) Uiso 1 1 d . . . . .

loop_
_atom_site_aniso_label
_atom_site_aniso_U_11
_atom_site_aniso_U_22
_atom_site_aniso_U_33
_atom_site_aniso_U_23
_atom_site_aniso_U_13
_atom_site_aniso_U_12
S1 0.03193(18) 0.03316(18) 0.03878(19) -0.00507(19) -0.00157(18) -0.00107(13)
O2 0.0317(6) 0.0371(7) 0.0571(8) -0.0078(6) -0.0067(6) -0.0032(5)
O1 0.0386(7) 0.0540(10) 0.0862(13) -0.0032(9) 0.0146(8) 0.0099(7)
O3 0.0296(6) 0.0343(6) 0.0542(8) -0.0087(6) -0.0017(5) 0.0021(5)
N1 0.0270(6) 0.0300(6) 0.0364(7) 0.0008(5) -0.0015(5) -0.0003(5)
C11 0.0286(7) 0.0538(12) 0.0543(11) 0.0036(9) 0.0006(8) 0.0068(7)
C10 0.0321(7) 0.0384(8) 0.0488(10) 0.0000(8) 0.0003(8) 0.0052(6)
C15 0.0280(6) 0.0322(7) 0.0333(7) 0.0042(6) -0.0014(5) 0.0003(5)
C9 0.0275(6) 0.0297(7) 0.0302(7) 0.0038(6) -0.0006(5) -0.0020(5)
C4 0.0260(6) 0.0297(6) 0.0294(6) 0.0030(5) -0.0002(5) -0.0001(5)
C5 0.0274(6) 0.0280(6) 0.0327(7) 0.0036(6) -0.0015(6) -0.0004(5)
C6 0.0278(6) 0.0315(7) 0.0359(7) 0.0034(6) -0.0022(6) -0.0016(5)
C8 0.0327(9) 0.0499(12) 0.0689(14) -0.0020(10) -0.0144(10) -0.0044(8)
C12 0.0286(7) 0.0568(12) 0.0484(10) 0.0068(9) -0.0048(7) -0.0034(7)
C13 0.0329(7) 0.0439(9) 0.0424(9) 0.0020(9) -0.0070(8) -0.0071(6)
C14 0.0288(6) 0.0347(7) 0.0321(7) 0.0036(6) -0.0029(5) -0.0018(6)
C3 0.0313(7) 0.0301(6) 0.0383(9) -0.0016(6) 0.0014(7) 0.0009(5)
C2 0.0311(7) 0.0310(7) 0.0400(9) 0.0025(6) 0.0043(6) 0.0034(5)
C1 0.0392(9) 0.0371(9) 0.0564(11) -0.0027(8) 0.0078(8) 0.0054(7)
C7 0.0269(6) 0.0365(8) 0.0406(8) 0.0037(7) 0.0014(6) 0.0009(6)

loop_
_atom_type_symbol
_atom_type_description
_atom_type_scat_dispersion_real
_atom_type_scat_dispersion_imag
_atom_type_scat_source
C C 0.0033 0.0016 'International Tables Vol C Tables 4.2.6.8 and 6.1.1.4'
H H 0.0000 0.0000 'International Tables Vol C Tables 4.2.6.8 and 6.1.1.4'
N N 0.0061 0.0033 'International Tables Vol C Tables 4.2.6.8 and 6.1.1.4'
O O 0.0106 0.0060 'International Tables Vol C Tables 4.2.6.8 and 6.1.1.4'
S S 0.1246 0.1234 'International Tables Vol C Tables 4.2.6.8 and 6.1.1.4'

loop_
_geom_angle_atom_site_label_1
_geom_angle_atom_site_label_2
_geom_angle_atom_site_label_3
_geom_angle
_geom_angle_site_symmetry_1
_geom_angle_site_symmetry_3
_geom_angle_publ_flag
C14 S1 C9 89.31(8) . . ?
C6 O2 C8 117.24(16) . . ?
C5 O3 H8 108(2) . . ?
C9 N1 C15 111.47(15) . . ?
C10 C11 C12 121.62(19) . . ?
C10 C11 H10 119.2 . . ?
C12 C11 H10 119.2 . . ?
C11 C10 C15 118.22(19) . . ?
C11 C10 H9 120.9 . . ?
C15 C10 H9 120.9 . . ?
N1 C15 C10 125.50(17) . . ?
N1 C15 C14 114.37(15) . . ?
C10 C15 C14 120.13(16) . . ?
N1 C9 C4 122.66(14) . . ?
N1 C9 S1 115.14(12) . . ?
C4 C9 S1 122.18(12) . . ?
C3 C4 C5 119.18(14) . . ?
C3 C4 C9 121.05(14) . . ?
C5 C4 C9 119.76(14) . . ?
O3 C5 C4 123.18(14) . . ?
O3 C5 C6 117.20(15) . . ?
C4 C5 C6 119.62(15) . . ?
O2 C6 C7 125.51(15) . . ?
O2 C6 C5 114.56(15) . . ?
C7 C6 C5 119.93(16) . . ?
O2 C8 H6 109.5 . . ?
O2 C8 H5 109.5 . . ?
H6 C8 H5 109.5 . . ?
O2 C8 H7 109.5 . . ?
H6 C8 H7 109.5 . . ?
H5 C8 H7 109.5 . . ?
C13 C12 C11 121.38(18) . . ?
C13 C12 H11 119.3 . . ?
C11 C12 H11 119.3 . . ?
C12 C13 C14 117.19(19) . . ?
C12 C13 H12 121.4 . . ?
C14 C13 H12 121.4 . . ?
C13 C14 C15 121.45(17) . . ?
C13 C14 S1 128.84(15) . . ?
C15 C14 S1 109.70(12) . . ?
C2 C3 C4 120.56(15) . . ?
C2 C3 H2 119.7 . . ?
C4 C3 H2 119.7 . . ?
C3 C2 C7 120.58(15) . . ?
C3 C2 C1 118.36(17) . . ?
C7 C2 C1 121.04(16) . . ?
O1 C1 C2 125.7(2) . . ?
O1 C1 H1 117.1 . . ?
C2 C1 H1 117.1 . . ?
C6 C7 C2 120.08(15) . . ?
C6 C7 H3 120.0 . . ?
C2 C7 H3 120.0 . . ?

loop_
_geom_bond_atom_site_label_1
_geom_bond_atom_site_label_2
_geom_bond_distance
_geom_bond_site_symmetry_2
_geom_bond_publ_flag
S1 C14 1.7325(18) . ?
S1 C9 1.7463(17) . ?
O2 C6 1.356(2) . ?
O2 C8 1.429(2) . ?
O1 C1 1.207(3) . ?
O3 C5 1.340(2) . ?
O3 H8 0.85(3) . ?
N1 C9 1.309(2) . ?
N1 C15 1.385(2) . ?
C11 C10 1.382(3) . ?
C11 C12 1.390(3) . ?
C11 H10 0.9300 . ?
C10 C15 1.396(2) . ?
C10 H9 0.9300 . ?
C15 C14 1.407(3) . ?
C9 C4 1.458(2) . ?
C4 C3 1.402(2) . ?
C4 C5 1.410(2) . ?
C5 C6 1.422(2) . ?
C6 C7 1.379(2) . ?
C8 H6 0.9600 . ?
C8 H5 0.9600 . ?
C8 H7 0.9600 . ?
C12 C13 1.391(3) . ?
C12 H11 0.9300 . ?
C13 C14 1.401(2) . ?
C13 H12 0.9300 . ?
C3 C2 1.381(2) . ?
C3 H2 0.9300 . ?
C2 C7 1.402(3) . ?
C2 C1 1.464(3) . ?
C1 H1 0.9300 . ?
C7 H3 0.9300 . ?

loop_
_geom_hbond_atom_site_label_D
_geom_hbond_atom_site_label_H
_geom_hbond_atom_site_label_A
_geom_hbond_distance_DH
_geom_hbond_distance_HA
_geom_hbond_distance_DA
_geom_hbond_angle_DHA
_geom_hbond_site_symmetry_A
O3 H8 N1 0.85(3) 1.85(3) 2.610(2) 149(3) .
C13 H12 O2 0.93 2.59 3.443(3) 153.4 3_665
C8 H7 O1 0.96 2.63 3.536(3) 157.8 2_674
C8 H5 O1 0.96 2.60 3.479(3) 152.1 2_664
C8 H6 O1 0.96 2.63 3.345(4) 131.2 1_545
O3 H8 N1 0.85(3) 1.85(3) 2.610(2) 149(3) .
C13 H12 O2 0.93 2.59 3.443(3) 153.4 3_665
C8 H7 O1 0.96 2.63 3.536(3) 157.8 2_674
C8 H5 O1 0.96 2.60 3.479(3) 152.1 2_664
C8 H6 O1 0.96 2.63 3.345(4) 131.2 1_545
O3 H8 N1 0.85(3) 1.85(3) 2.610(2) 149(3) .
O3 H8 N1 0.85(3) 1.85(3) 2.610(2) 149(3) .

loop_
_geom_torsion_atom_site_label_1
_geom_torsion_atom_site_label_2
_geom_torsion_atom_site_label_3
_geom_torsion_atom_site_label_4
_geom_torsion
_geom_torsion_site_symmetry_1
_geom_torsion_site_symmetry_2
_geom_torsion_site_symmetry_3
_geom_torsion_site_symmetry_4
_geom_torsion_publ_flag
C12 C11 C10 C15 0.1(3) . . . . ?
C9 N1 C15 C10 179.33(18) . . . . ?
C9 N1 C15 C14 -0.5(2) . . . . ?
C11 C10 C15 N1 -179.50(19) . . . . ?
C11 C10 C15 C14 0.3(3) . . . . ?
C15 N1 C9 C4 179.58(15) . . . . ?
C15 N1 C9 S1 0.92(19) . . . . ?
C14 S1 C9 N1 -0.84(14) . . . . ?
C14 S1 C9 C4 -179.51(14) . . . . ?
N1 C9 C4 C3 178.29(16) . . . . ?
S1 C9 C4 C3 -3.1(2) . . . . ?
N1 C9 C4 C5 -1.7(2) . . . . ?
S1 C9 C4 C5 176.84(12) . . . . ?
C3 C4 C5 O3 -179.06(16) . . . . ?
C9 C4 C5 O3 1.0(2) . . . . ?
C3 C4 C5 C6 1.9(2) . . . . ?
C9 C4 C5 C6 -178.10(15) . . . . ?
C8 O2 C6 C7 9.0(3) . . . . ?
C8 O2 C6 C5 -171.27(18) . . . . ?
O3 C5 C6 O2 -1.1(2) . . . . ?
C4 C5 C6 O2 178.03(15) . . . . ?
O3 C5 C6 C7 178.66(17) . . . . ?
C4 C5 C6 C7 -2.2(2) . . . . ?
C10 C11 C12 C13 -0.1(4) . . . . ?
C11 C12 C13 C14 -0.4(3) . . . . ?
C12 C13 C14 C15 0.9(3) . . . . ?
C12 C13 C14 S1 179.79(16) . . . . ?
N1 C15 C14 C13 178.99(17) . . . . ?
C10 C15 C14 C13 -0.9(3) . . . . ?
N1 C15 C14 S1 -0.11(18) . . . . ?
C10 C15 C14 S1 -179.97(15) . . . . ?
C9 S1 C14 C13 -178.51(18) . . . . ?
C9 S1 C14 C15 0.49(13) . . . . ?
C5 C4 C3 C2 -0.1(3) . . . . ?
C9 C4 C3 C2 179.87(16) . . . . ?
C4 C3 C2 C7 -1.4(3) . . . . ?
C4 C3 C2 C1 177.29(17) . . . . ?
C3 C2 C1 O1 -176.3(2) . . . . ?
C7 C2 C1 O1 2.3(3) . . . . ?
O2 C6 C7 C2 -179.51(18) . . . . ?
C5 C6 C7 C2 0.8(3) . . . . ?
C3 C2 C7 C6 1.0(3) . . . . ?
C1 C2 C7 C6 -177.59(18) . . . . ?
